data_7020162
loop_
_publ_author_name
'Bonnitcha, Paul D.'
'Kim, Byung J.'
'Hocking, Rosalie K.'
'Clegg, Jack K.'
'Turner, Peter'
'Neville, Suzanne M.'
'Hambley, Trevor W.'

_publ_section_title
;
 Cobalt complexes with tripodal ligands: implications for the design of
 drug chaperones.
;
_journal_issue 37
_journal_name_full 'Dalton transactions (Cambridge, England : 2003)'
_journal_page_first 11293
_journal_page_last 11304
_journal_paper_doi 10.1039/c2dt30727h
_journal_volume 41
_journal_year 2012
_chemical_formula_moiety 'C16 H27 Co N4 O2, 2(Cl0.70 I0.30 O2.80)'
_chemical_formula_sum 'C16 H27 Cl1.4 Co I0.6 N4 O7.6'
_chemical_formula_weight 581.72
_chemical_name_systematic
;
?
;
_space_group_IT_number 19
_symmetry_cell_setting orthorhombic
_symmetry_space_group_name_Hall 'P 2ac 2ab'
_symmetry_space_group_name_H-M 'P 21 21 21'
_atom_sites_solution_hydrogens geom
_atom_sites_solution_primary direct
_atom_sites_solution_secondary difmap
_audit_creation_method SHELXL-97
_cell_angle_alpha 90.00
_cell_angle_beta 90.00
_cell_angle_gamma 90.00
_cell_formula_units_Z 4
_cell_length_a 10.139(2)
_cell_length_b 14.370(3)
_cell_length_c 15.118(3)
_cell_measurement_reflns_used 9934
_cell_measurement_temperature 150(2)
_cell_measurement_theta_max 27.836
_cell_measurement_theta_min 2.4185
_cell_volume 2202.7(8)
_computing_cell_refinement 'SAINT (Siemens, 1995)'
_computing_data_collection 'SMART (Siemens, 1995)'
_computing_data_reduction 'SAINT and XPREP (Siemens, 1995)'
_computing_molecular_graphics 'ORTEP-3 (Farrugia, 1997), WINGX-32 (Farrugia, 1999)'
_computing_publication_material 'enCIFer (CCDC, 2003)'
_computing_structure_refinement 'SHELXL-97 (Sheldrick, 1997)'
_computing_structure_solution 'SIR97 (Altomare et al., 1999)'
_diffrn_ambient_temperature 150(2)
_diffrn_measured_fraction_theta_full 1.000
_diffrn_measured_fraction_theta_max 0.977
_diffrn_measurement_device_type 'Bruker SMART 1000 CCD'
_diffrn_measurement_method \w
_diffrn_radiation_monochromator graphite
_diffrn_radiation_source 'sealed tube'
_diffrn_radiation_type MoK\a
_diffrn_radiation_wavelength 0.71073
_diffrn_reflns_av_R_equivalents 0.0383
_diffrn_reflns_av_sigmaI/netI 0.0353
_diffrn_reflns_limit_h_max 13
_diffrn_reflns_limit_h_min -13
_diffrn_reflns_limit_k_max 18
_diffrn_reflns_limit_k_min -18
_diffrn_reflns_limit_l_max 19
_diffrn_reflns_limit_l_min -20
_diffrn_reflns_number 22247
_diffrn_reflns_theta_full 25.00
_diffrn_reflns_theta_max 28.37
_diffrn_reflns_theta_min 1.96
_diffrn_standards_decay_% 0.07
_diffrn_standards_number 219
_exptl_absorpt_coefficient_mu 1.838
_exptl_absorpt_correction_T_max 0.759
_exptl_absorpt_correction_T_min 0.649
_exptl_absorpt_correction_type multi-scan
_exptl_absorpt_process_details 'SADABS (Sheldrick, 2003)'
_exptl_crystal_colour red
_exptl_crystal_density_diffrn 1.754
_exptl_crystal_density_method 'not measured'
_exptl_crystal_description prism
_exptl_crystal_F_000 1178
_exptl_crystal_size_max 0.32
_exptl_crystal_size_mid 0.19
_exptl_crystal_size_min 0.15
_refine_diff_density_max 0.609
_refine_diff_density_min -0.331
_refine_diff_density_rms 0.074
_refine_ls_abs_structure_details 'Flack H D (1983), Acta Cryst. A39, 876-881'
_refine_ls_abs_structure_Flack 0.02(5)
_refine_ls_extinction_method none
_refine_ls_goodness_of_fit_ref 1.051
_refine_ls_hydrogen_treatment constr
_refine_ls_matrix_type full
_refine_ls_number_parameters 308
_refine_ls_number_reflns 5347
_refine_ls_number_restraints 20
_refine_ls_restrained_S_all 3.474
_refine_ls_R_factor_all 0.0362
_refine_ls_R_factor_gt 0.0308
_refine_ls_shift/su_max 0.000
_refine_ls_shift/su_mean 0.000
_refine_ls_structure_factor_coef Fsqd
_refine_ls_weighting_details 'calc w=1/[\s^2^(Fo^2^)+(0.0421P)^2^+0.4812P] where P=(Fo^2^+2Fc^2^)/3'
_refine_ls_weighting_scheme calc
_refine_ls_wR_factor_gt 0.0756
_refine_ls_wR_factor_ref 0.0777
_reflns_number_gt 4869
_reflns_number_total 5347
_reflns_threshold_expression >2sigma(I)
_cod_data_source_file c2dt30727h.txt
_cod_data_source_block 4
_cod_depositor_comments
;
The following automatic conversions were performed:

'_symmetry_cell_setting' value 'Orthorhombic' changed to
'orthorhombic' according to
/home/saulius/struct/CIF-dictionaries/cif_core.dic dictionary named
'cif_core.dic' version 2.4.2 from
2011-04-26.

'_exptl_absorpt_correction_type' value 'Multi-scan'
changed to 'multi-scan' according to
/home/saulius/struct/CIF-dictionaries/cif_core.dic dictionary named
'cif_core.dic' version 2.4.2 from 2011-04-26.

Automatic conversion script
Id: cif_fix_values 1891 2012-01-12 08:04:46Z andrius 
;
_cod_original_sg_symbol_H-M P212121
_cod_original_formula_sum 'C16 H27 Cl1.40 Co I0.60 N4 O7.60'
_cod_database_code 7020162

loop_
_symmetry_equiv_pos_as_xyz
'x, y, z'
'-x+1/2, -y, z+1/2'
'x+1/2, -y+1/2, -z'
'-x, y+1/2, -z+1/2'

loop_
_atom_site_label
_atom_site_type_symbol
_atom_site_fract_x
_atom_site_fract_y
_atom_site_fract_z
_atom_site_U_iso_or_equiv
_atom_site_adp_type
_atom_site_occupancy
_atom_site_symmetry_multiplicity
_atom_site_calc_flag
_atom_site_refinement_flags
_atom_site_disorder_assembly
_atom_site_disorder_group
C1 C 1.6111(11) 1.0685(8) 0.8569(7) 0.036(2) Uani 1 1 d . . .
H1A H 1.5803 1.1188 0.8173 0.043 Uiso 1 1 calc R . .
H1B H 1.5458 1.0173 0.8544 0.043 Uiso 1 1 calc R . .
C2 C 1.6196(12) 1.1045(9) 0.9493(8) 0.046(3) Uani 1 1 d . . .
H2A H 1.5310 1.1047 0.9769 0.055 Uiso 1 1 calc R . .
H2B H 1.6538 1.1690 0.9492 0.055 Uiso 1 1 calc R . .
C3 C 1.8178(11) 1.1047(7) 0.7739(7) 0.035(2) Uani 1 1 d . . .
H3A H 1.7580 1.1360 0.7315 0.043 Uiso 1 1 calc R . .
H3B H 1.8895 1.0745 0.7400 0.043 Uiso 1 1 calc R . .
C4 C 1.8744(12) 1.1746(7) 0.8366(8) 0.043(3) Uani 1 1 d . . .
H4A H 1.9463 1.2094 0.8072 0.052 Uiso 1 1 calc R . .
H4B H 1.8053 1.2195 0.8543 0.052 Uiso 1 1 calc R . .
C5 C 1.7247(11) 0.9451(7) 0.7737(6) 0.031(2) Uani 1 1 d . . .
H5A H 1.8060 0.9305 0.7402 0.037 Uiso 1 1 calc R . .
H5B H 1.6515 0.9527 0.7310 0.037 Uiso 1 1 calc R . .
C6 C 1.6937(11) 0.8669(7) 0.8371(7) 0.034(2) Uani 1 1 d . . .
H6A H 1.6014 0.8721 0.8581 0.040 Uiso 1 1 calc R . .
H6B H 1.7045 0.8061 0.8072 0.040 Uiso 1 1 calc R . .
C7 C 2.0948(10) 0.8899(7) 1.1199(6) 0.032(2) Uani 1 1 d . . .
H7A H 2.0700 0.9351 1.1655 0.048 Uiso 1 1 calc R . .
H7B H 2.1905 0.8802 1.1213 0.048 Uiso 1 1 calc R . .
H7C H 2.0499 0.8307 1.1312 0.048 Uiso 1 1 calc R . .
C8 C 2.0553(9) 0.9260(6) 1.0309(6) 0.0241(18) Uani 1 1 d . . .
C9 C 2.1346(10) 0.9086(6) 0.9573(6) 0.0269(19) Uani 1 1 d . . .
H9 H 2.2185 0.8812 0.9677 0.032 Uiso 1 1 calc R . .
C10 C 2.1009(9) 0.9279(6) 0.8704(6) 0.0230(18) Uani 1 1 d . . .
C11 C 2.1895(9) 0.9050(6) 0.7955(6) 0.0242(18) Uani 1 1 d . . .
C12 C 2.1564(10) 0.9361(7) 0.7109(6) 0.031(2) Uani 1 1 d . . .
H12 H 2.0784 0.9716 0.7025 0.037 Uiso 1 1 calc R . .
C13 C 2.2365(11) 0.9155(7) 0.6387(7) 0.034(2) Uani 1 1 d . . .
H13 H 2.2129 0.9367 0.5813 0.040 Uiso 1 1 calc R . .
C14 C 2.3504(11) 0.8643(7) 0.6509(7) 0.033(2) Uani 1 1 d . . .
H14 H 2.4056 0.8505 0.6019 0.039 Uiso 1 1 calc R . .
C15 C 2.3842(9) 0.8330(7) 0.7345(7) 0.031(2) Uani 1 1 d . . .
H15 H 2.4626 0.7977 0.7426 0.038 Uiso 1 1 calc R . .
C16 C 2.3043(10) 0.8530(7) 0.8065(7) 0.030(2) Uani 1 1 d . . .
H16 H 2.3280 0.8310 0.8636 0.036 Uiso 1 1 calc R . .
N1 N 1.7433(7) 1.0333(6) 0.8252(5) 0.0266(17) Uani 1 1 d . . .
N2 N 1.7105(8) 1.0424(5) 1.0004(5) 0.0264(16) Uani 1 1 d . . .
H2C H 1.6646 0.9917 1.0212 0.032 Uiso 1 1 calc R . .
H2D H 1.7439 1.0742 1.0482 0.032 Uiso 1 1 calc R . .
N3 N 1.9269(8) 1.1266(6) 0.9164(6) 0.0336(19) Uani 1 1 d . . .
H3C H 1.9049 1.1600 0.9662 0.040 Uiso 1 1 calc R . .
H3D H 2.0174 1.1235 0.9132 0.040 Uiso 1 1 calc R . .
N4 N 1.7867(8) 0.8743(5) 0.9134(5) 0.0268(16) Uani 1 1 d . . .
H4C H 1.8560 0.8339 0.9051 0.032 Uiso 1 1 calc R . .
H4D H 1.7439 0.8574 0.9646 0.032 Uiso 1 1 calc R . .
O1 O 1.9440(7) 0.9691(5) 1.0297(4) 0.0273(14) Uani 1 1 d . . .
O2 O 1.9903(7) 0.9648(5) 0.8478(4) 0.0270(13) Uani 1 1 d . . .
O3 O 1.9540(10) 0.7168(7) 1.0065(6) 0.035(2) Uani 0.70 1 d PD A 1
O4 O 2.1440(9) 0.6732(7) 0.9279(6) 0.035(2) Uani 0.70 1 d PD A 1
O5 O 1.9461(12) 0.7019(11) 0.8541(7) 0.057(4) Uani 0.70 1 d PD A 1
O6 O 1.9700(13) 0.5691(8) 0.9463(12) 0.065(4) Uani 0.70 1 d PD A 1
Cl1 Cl 2.005(3) 0.6644(19) 0.9325(18) 0.0312(12) Uani 0.70 1 d PD A 1
O7 O 2.2165(14) 1.1426(10) 0.9271(10) 0.079(5) Uani 0.70 1 d PD B 1
O8 O 2.3377(13) 1.1852(9) 0.8044(7) 0.053(3) Uani 0.70 1 d PD B 1
O9 O 2.1743(13) 1.2837(9) 0.8610(9) 0.065(4) Uani 0.70 1 d PD B 1
O10 O 2.3716(15) 1.2593(15) 0.9354(12) 0.116(8) Uani 0.70 1 d PD B 1
Cl2 Cl 2.273(3) 1.2187(17) 0.8832(17) 0.0329(15) Uani 0.70 1 d PD B 1
Co1 Co 1.85423(11) 1.00085(8) 0.92531(7) 0.0213(3) Uani 1 1 d . . .
I1 I 1.9950(16) 0.6584(12) 0.9386(11) 0.0312(12) Uani 0.30 1 d P C 2
I2 I 2.2793(16) 1.2281(10) 0.8936(10) 0.0329(15) Uani 0.30 1 d P D 2

loop_
_atom_site_aniso_label
_atom_site_aniso_U_11
_atom_site_aniso_U_22
_atom_site_aniso_U_33
_atom_site_aniso_U_23
_atom_site_aniso_U_13
_atom_site_aniso_U_12
C1 0.029(5) 0.047(6) 0.032(5) -0.003(5) -0.002(4) 0.016(5)
C2 0.040(6) 0.053(7) 0.044(6) -0.005(6) 0.002(5) 0.021(5)
C3 0.039(6) 0.033(5) 0.034(5) 0.013(4) 0.004(4) 0.011(4)
C4 0.044(6) 0.028(5) 0.058(7) 0.011(5) 0.003(6) -0.001(5)
C5 0.032(5) 0.038(5) 0.022(4) -0.008(4) -0.003(4) 0.001(4)
C6 0.040(6) 0.034(5) 0.027(5) -0.008(4) -0.004(4) -0.007(4)
C7 0.036(5) 0.033(5) 0.027(5) 0.004(4) -0.003(4) 0.001(4)
C8 0.026(4) 0.018(4) 0.028(5) 0.000(3) -0.004(4) -0.006(4)
C9 0.026(4) 0.028(5) 0.027(4) 0.001(4) -0.004(4) 0.005(4)
C10 0.022(4) 0.019(4) 0.028(4) 0.000(3) 0.001(3) -0.002(3)
C11 0.023(4) 0.020(4) 0.030(5) -0.002(3) 0.003(4) -0.003(3)
C12 0.034(5) 0.027(5) 0.033(5) 0.005(4) 0.006(4) 0.007(4)
C13 0.040(6) 0.029(5) 0.031(5) 0.003(4) 0.010(4) 0.003(4)
C14 0.031(5) 0.030(5) 0.038(5) -0.005(4) 0.010(4) -0.005(4)
C15 0.019(4) 0.032(5) 0.043(6) -0.008(4) 0.001(4) -0.001(4)
C16 0.026(5) 0.031(5) 0.033(5) -0.005(4) -0.004(4) 0.000(4)
N1 0.026(4) 0.030(4) 0.024(4) 0.001(3) 0.000(3) 0.006(3)
N2 0.030(4) 0.024(4) 0.025(4) -0.004(3) 0.001(3) 0.001(3)
N3 0.030(4) 0.025(4) 0.046(5) -0.001(4) 0.004(4) -0.002(3)
N4 0.032(4) 0.023(4) 0.026(4) -0.002(3) 0.002(3) 0.002(3)
O1 0.028(3) 0.030(3) 0.024(3) -0.003(3) -0.003(3) 0.004(3)
O2 0.022(3) 0.033(3) 0.026(3) 0.002(3) -0.001(3) 0.005(3)
O3 0.042(6) 0.035(6) 0.029(5) -0.001(4) 0.008(4) -0.003(5)
O4 0.028(5) 0.052(6) 0.027(5) 0.002(4) -0.001(4) -0.001(5)
O5 0.054(7) 0.090(10) 0.027(5) -0.014(6) -0.014(5) 0.041(7)
O6 0.050(8) 0.025(6) 0.121(13) -0.016(7) -0.006(8) -0.002(5)
Cl1 0.028(2) 0.032(2) 0.033(2) -0.0048(15) -0.0039(16) 0.0041(16)
O7 0.050(7) 0.087(10) 0.099(11) 0.064(9) 0.015(8) -0.001(8)
O8 0.060(8) 0.061(8) 0.038(6) -0.007(5) 0.009(6) 0.015(6)
O9 0.070(9) 0.052(8) 0.073(9) 0.020(7) 0.023(7) 0.023(7)
O10 0.058(9) 0.17(2) 0.122(15) -0.107(15) 0.008(10) -0.039(11)
Cl2 0.0304(15) 0.034(3) 0.035(3) 0.003(2) 0.0008(19) -0.0045(17)
Co1 0.0213(5) 0.0209(5) 0.0218(5) -0.0005(5) -0.0001(4) 0.0023(5)
I1 0.028(2) 0.032(2) 0.033(2) -0.0048(15) -0.0039(16) 0.0041(16)
I2 0.0304(15) 0.034(3) 0.035(3) 0.003(2) 0.0008(19) -0.0045(17)

loop_
_atom_type_symbol
_atom_type_description
_atom_type_scat_dispersion_real
_atom_type_scat_dispersion_imag
_atom_type_scat_source
C C 0.0033 0.0016 'International Tables Vol C Tables 4.2.6.8 and 6.1.1.4'
H H 0.0000 0.0000 'International Tables Vol C Tables 4.2.6.8 and 6.1.1.4'
N N 0.0061 0.0033 'International Tables Vol C Tables 4.2.6.8 and 6.1.1.4'
O O 0.0106 0.0060 'International Tables Vol C Tables 4.2.6.8 and 6.1.1.4'
Cl Cl 0.1484 0.1585 'International Tables Vol C Tables 4.2.6.8 and 6.1.1.4'
Co Co 0.3494 0.9721 'International Tables Vol C Tables 4.2.6.8 and 6.1.1.4'
I I -0.4742 1.8119 'International Tables Vol C Tables 4.2.6.8 and 6.1.1.4'

loop_
_geom_angle_atom_site_label_1
_geom_angle_atom_site_label_2
_geom_angle_atom_site_label_3
_geom_angle
C2 C1 N1 111.2(9)
C2 C1 H1A 109.4
N1 C1 H1A 109.4
C2 C1 H1B 109.4
N1 C1 H1B 109.4
H1A C1 H1B 108.0
C1 C2 N2 108.2(9)
C1 C2 H2A 110.1
N2 C2 H2A 110.1
C1 C2 H2B 110.1
N2 C2 H2B 110.1
H2A C2 H2B 108.4
N1 C3 C4 109.0(8)
N1 C3 H3A 109.9
C4 C3 H3A 109.9
N1 C3 H3B 109.9
C4 C3 H3B 109.9
H3A C3 H3B 108.3
N3 C4 C3 109.9(8)
N3 C4 H4A 109.7
C3 C4 H4A 109.7
N3 C4 H4B 109.7
C3 C4 H4B 109.7
H4A C4 H4B 108.2
N1 C5 C6 109.0(7)
N1 C5 H5A 109.9
C6 C5 H5A 109.9
N1 C5 H5B 109.9
C6 C5 H5B 109.9
H5A C5 H5B 108.3
N4 C6 C5 107.8(8)
N4 C6 H6A 110.1
C5 C6 H6A 110.1
N4 C6 H6B 110.1
C5 C6 H6B 110.1
H6A C6 H6B 108.5
C8 C7 H7A 109.5
C8 C7 H7B 109.5
H7A C7 H7B 109.5
C8 C7 H7C 109.5
H7A C7 H7C 109.5
H7B C7 H7C 109.5
O1 C8 C9 125.5(9)
O1 C8 C7 114.5(8)
C9 C8 C7 120.0(9)
C10 C9 C8 125.3(9)
C10 C9 H9 117.4
C8 C9 H9 117.4
O2 C10 C9 123.3(9)
O2 C10 C11 114.6(8)
C9 C10 C11 122.0(8)
C16 C11 C12 118.8(9)
C16 C11 C10 122.3(8)
C12 C11 C10 118.9(8)
C13 C12 C11 120.7(9)
C13 C12 H12 119.7
C11 C12 H12 119.7
C14 C13 C12 119.7(10)
C14 C13 H13 120.1
C12 C13 H13 120.1
C13 C14 C15 120.1(9)
C13 C14 H14 119.9
C15 C14 H14 119.9
C14 C15 C16 120.3(9)
C14 C15 H15 119.9
C16 C15 H15 119.9
C15 C16 C11 120.4(9)
C15 C16 H16 119.8
C11 C16 H16 119.8
C3 N1 C5 112.0(8)
C3 N1 C1 112.6(8)
C5 N1 C1 109.6(8)
C3 N1 Co1 106.1(6)
C5 N1 Co1 105.9(6)
C1 N1 Co1 110.3(6)
C2 N2 Co1 110.1(6)
C2 N2 H2C 109.6
Co1 N2 H2C 109.6
C2 N2 H2D 109.6
Co1 N2 H2D 109.6
H2C N2 H2D 108.2
C4 N3 Co1 110.4(7)
C4 N3 H3C 109.6
Co1 N3 H3C 109.6
C4 N3 H3D 109.6
Co1 N3 H3D 109.6
H3C N3 H3D 108.1
C6 N4 Co1 111.0(6)
C6 N4 H4C 109.4
Co1 N4 H4C 109.4
C6 N4 H4D 109.4
Co1 N4 H4D 109.4
H4C N4 H4D 108.0
C8 O1 Co1 123.6(6)
C10 O2 Co1 125.9(6)
O4 Cl1 O6 109.9(19)
O4 Cl1 O5 110.0(19)
O6 Cl1 O5 112(2)
O4 Cl1 O3 110.4(19)
O6 Cl1 O3 107.2(19)
O5 Cl1 O3 107.1(18)
O10 Cl2 O7 110(2)
O10 Cl2 O9 111(2)
O7 Cl2 O9 109.8(19)
O10 Cl2 O8 106.3(19)
O7 Cl2 O8 108.5(18)
O9 Cl2 O8 110.4(18)
O1 Co1 O2 95.8(3)
O1 Co1 N2 87.0(3)
O2 Co1 N2 177.0(3)
O1 Co1 N1 173.6(3)
O2 Co1 N1 90.3(3)
N2 Co1 N1 87.0(3)
O1 Co1 N4 91.2(3)
O2 Co1 N4 86.7(3)
N2 Co1 N4 94.5(3)
N1 Co1 N4 87.1(3)
O1 Co1 N3 95.7(4)
O2 Co1 N3 86.3(3)
N2 Co1 N3 92.2(4)
N1 Co1 N3 86.7(4)
N4 Co1 N3 170.6(4)

loop_
_geom_bond_atom_site_label_1
_geom_bond_atom_site_label_2
_geom_bond_distance
C1 C2 1.492(15)
C1 N1 1.511(12)
C1 H1A 0.9900
C1 H1B 0.9900
C2 N2 1.498(14)
C2 H2A 0.9900
C2 H2B 0.9900
C3 N1 1.492(13)
C3 C4 1.496(17)
C3 H3A 0.9900
C3 H3B 0.9900
C4 N3 1.488(14)
C4 H4A 0.9900
C4 H4B 0.9900
C5 N1 1.499(12)
C5 C6 1.510(14)
C5 H5A 0.9900
C5 H5B 0.9900
C6 N4 1.494(12)
C6 H6A 0.9900
C6 H6B 0.9900
C7 C8 1.497(13)
C7 H7A 0.9800
C7 H7B 0.9800
C7 H7C 0.9800
C8 O1 1.287(12)
C8 C9 1.395(13)
C9 C10 1.386(13)
C9 H9 0.9500
C10 O2 1.287(11)
C10 C11 1.483(12)
C11 C16 1.393(13)
C11 C12 1.395(14)
C12 C13 1.392(13)
C12 H12 0.9500
C13 C14 1.383(15)
C13 H13 0.9500
C14 C15 1.384(15)
C14 H14 0.9500
C15 C16 1.387(14)
C15 H15 0.9500
C16 H16 0.9500
N1 Co1 1.942(8)
N2 Co1 1.941(8)
N2 H2C 0.9200
N2 H2D 0.9200
N3 Co1 1.956(8)
N3 H3C 0.9200
N3 H3D 0.9200
N4 Co1 1.952(8)
N4 H4C 0.9200
N4 H4D 0.9200
O1 Co1 1.878(7)
O2 Co1 1.883(6)
O3 Cl1 1.45(3)
O4 Cl1 1.41(3)
O5 Cl1 1.43(3)
O6 Cl1 1.43(3)
O7 Cl2 1.40(3)
O8 Cl2 1.44(2)
O9 Cl2 1.41(3)
O10 Cl2 1.40(2)

loop_
_geom_hbond_atom_site_label_D
_geom_hbond_atom_site_label_H
_geom_hbond_atom_site_label_A
_geom_hbond_distance_DH
_geom_hbond_distance_HA
_geom_hbond_distance_DA
_geom_hbond_angle_DHA
_geom_hbond_site_symmetry_A
N2 H2C O6 0.92 2.21 3.027(16) 147.1 3_467
N2 H2C O4 0.92 2.50 3.350(13) 153.9 3_467
N2 H2C I1 0.92 2.83 3.736(19) 170.5 3_467
N3 H3D I2 0.92 3.07 3.875(18) 147.7 .
N3 H3D O7 0.92 2.05 2.950(17) 166.2 .
N3 H3D I2 0.92 3.07 3.875(18) 147.7 .
N4 H4C O5 0.92 2.24 3.090(14) 153.1 .
N4 H4C O3 0.92 2.48 3.159(13) 130.4 .
N4 H4C I1 0.92 2.93 3.771(19) 152.3 .
N4 H4D O4 0.92 1.97 2.884(12) 176.5 3_467
N4 H4D Cl1 0.92 2.89 3.73(3) 151.1 3_467
N4 H4D I1 0.92 2.93 3.738(19) 148.0 3_467

loop_
_geom_torsion_atom_site_label_1
_geom_torsion_atom_site_label_2
_geom_torsion_atom_site_label_3
_geom_torsion_atom_site_label_4
_geom_torsion
N1 C1 C2 N2 -38.3(13)
N1 C3 C4 N3 41.0(12)
N1 C5 C6 N4 -44.7(11)
O1 C8 C9 C10 -5.8(15)
C7 C8 C9 C10 171.4(9)
C8 C9 C10 O2 -0.1(15)
C8 C9 C10 C11 -178.4(9)
O2 C10 C11 C16 -170.7(8)
C9 C10 C11 C16 7.8(14)
O2 C10 C11 C12 8.9(12)
C9 C10 C11 C12 -172.6(9)
C16 C11 C12 C13 0.0(15)
C10 C11 C12 C13 -179.6(9)
C11 C12 C13 C14 -0.4(15)
C12 C13 C14 C15 0.4(15)
C13 C14 C15 C16 -0.1(15)
C14 C15 C16 C11 -0.3(15)
C12 C11 C16 C15 0.3(15)
C10 C11 C16 C15 179.9(9)
C4 C3 N1 C5 -159.8(8)
C4 C3 N1 C1 76.1(10)
C4 C3 N1 Co1 -44.7(9)
C6 C5 N1 C3 160.3(8)
C6 C5 N1 C1 -73.9(10)
C6 C5 N1 Co1 45.1(9)
C2 C1 N1 C3 -95.4(11)
C2 C1 N1 C5 139.2(10)
C2 C1 N1 Co1 22.9(11)
C1 C2 N2 Co1 36.4(12)
C3 C4 N3 Co1 -17.5(11)
C5 C6 N4 Co1 23.1(9)
C9 C8 O1 Co1 9.8(13)
C7 C8 O1 Co1 -167.5(6)
C9 C10 O2 Co1 0.6(13)
C11 C10 O2 Co1 179.1(6)
C8 O1 Co1 O2 -7.3(7)
C8 O1 Co1 N2 173.9(7)
C8 O1 Co1 N1 154(3)
C8 O1 Co1 N4 79.5(7)
C8 O1 Co1 N3 -94.2(7)
C10 O2 Co1 O1 2.4(7)
C10 O2 Co1 N2 158(6)
C10 O2 Co1 N1 -175.6(7)
C10 O2 Co1 N4 -88.5(7)
C10 O2 Co1 N3 97.7(7)
C2 N2 Co1 O1 162.6(8)
C2 N2 Co1 O2 6(7)
C2 N2 Co1 N1 -19.6(8)
C2 N2 Co1 N4 -106.4(8)
C2 N2 Co1 N3 67.0(8)
C3 N1 Co1 O1 141(3)
C5 N1 Co1 O1 -100(3)
C1 N1 Co1 O1 18(3)
C3 N1 Co1 O2 -58.1(6)
C5 N1 Co1 O2 61.1(6)
C1 N1 Co1 O2 179.6(7)
C3 N1 Co1 N2 120.5(6)
C5 N1 Co1 N2 -120.2(6)
C1 N1 Co1 N2 -1.7(7)
C3 N1 Co1 N4 -144.8(6)
C5 N1 Co1 N4 -25.6(6)
C1 N1 Co1 N4 92.9(7)
C3 N1 Co1 N3 28.1(6)
C5 N1 Co1 N3 147.4(6)
C1 N1 Co1 N3 -94.1(7)
C6 N4 Co1 O1 175.3(6)
C6 N4 Co1 O2 -89.0(6)
C6 N4 Co1 N2 88.2(7)
C6 N4 Co1 N1 1.5(6)
C6 N4 Co1 N3 -47(2)
C4 N3 Co1 O1 179.7(7)
C4 N3 Co1 O2 84.3(7)
C4 N3 Co1 N2 -93.1(7)
C4 N3 Co1 N1 -6.2(7)
C4 N3 Co1 N4 42(3)
